data_2004331
loop_
_publ_author_name
'Novoa de Armas, H.'
'Pom\'es Hern\'andez, R.'
'Duque Rodr\'iguez, J.'
'Toscano, R. A.'

_publ_section_title
;
 4,4'-Dichloro-2,2'-iminodibenzoic Acid
;
_journal_issue 1
_journal_name_full 'Acta Crystallographica Section C'
_journal_page_first 166
_journal_page_last 168
_journal_paper_doi 10.1107/S0108270195008572
_journal_volume 52
_journal_year 1996
_chemical_formula_sum 'C14 H9 Cl2 N O4'
_chemical_formula_weight 326.13
_space_group_IT_number 60
_symmetry_cell_setting orthorhombic
_symmetry_space_group_name_Hall '-P 2n 2ab'
_symmetry_space_group_name_H-M 'P b c n'
_atom_type_scat_source IntTabIV
_cell_angle_alpha 90
_cell_angle_beta 90
_cell_angle_gamma 90
_cell_formula_units_Z 8
_cell_length_a 8.653(2)
_cell_length_b 20.225(4)
_cell_length_c 14.724(3)
_cell_measurement_reflns_used 25
_cell_measurement_temperature 293(2)
_cell_measurement_theta_max 15
_cell_measurement_theta_min 4
_cell_volume 2576.8(9)
_diffrn_measurement_device 'Siemens P3/PC'
_diffrn_measurement_method 2\q/\q
_diffrn_radiation_type CuK\a
_diffrn_radiation_wavelength 1.54178
_diffrn_reflns_limit_h_max 8
_diffrn_reflns_limit_h_min 0
_diffrn_reflns_limit_k_max 0
_diffrn_reflns_limit_k_min -20
_diffrn_reflns_limit_l_max 14
_diffrn_reflns_limit_l_min 0
_diffrn_reflns_number 1241
_diffrn_reflns_theta_max 25
_diffrn_standards_decay_% 3
_diffrn_standards_interval_count 50
_diffrn_standards_number 3
_exptl_absorpt_coefficient_mu 4.77
_exptl_absorpt_correction_T_max 0.868
_exptl_absorpt_correction_T_min 0.461
_exptl_absorpt_correction_type 'DIFABS (Walker & Stuart, 1983)'
_exptl_crystal_colour colourless
_exptl_crystal_density_diffrn 1.682
_exptl_crystal_description plate
_exptl_crystal_size_max 0.54
_exptl_crystal_size_mid 0.30
_exptl_crystal_size_min 0.02
_refine_diff_density_max 0.30
_refine_diff_density_min -0.33
_refine_ls_extinction_coef 0.0018(5)
_refine_ls_extinction_method 'Zachariasen (1963)'
_refine_ls_goodness_of_fit_obs 1.68
_refine_ls_hydrogen_treatment refxyz
_refine_ls_number_parameters 200
_refine_ls_number_reflns 1241
_refine_ls_R_factor_obs 0.056
_refine_ls_shift/esd_max 0.05
_refine_ls_structure_factor_coef Fsqd
_refine_ls_weighting_details 'w = 1/[\s^2^(F) + 0.0012F^2^]'
_refine_ls_weighting_scheme calc
_refine_ls_wR_factor_obs 0.0747
_reflns_number_observed 1046
_reflns_number_total 1241
_reflns_observed_criterion I>3\s(I)
_cod_data_source_file ab1148.cif
_cod_data_source_block ab1148a
_cod_depositor_comments
;
The following automatic conversions were performed:

'_refine_ls_weighting_scheme' value '1/[\s^2^(F) + 0.0012F^2^]' was
changed to 'calc'. New tag '_refine_ls_weighting_details' was
created. The value of the new tag was set to 'w = 1/[\s^2^(F) +
0.0012F^2^]'.

Automatic conversion script
Id: cif_fix_values 3143 2015-03-26 13:38:13Z robertas 
;
_cod_database_code 2004331

loop_
_symmetry_equiv_pos_as_xyz
x,y,z
1/2+x,1/2+y,1/2-z
x,-y,1/2+z
1/2-x,1/2+y,z
-x,-y,-z
1/2-x,1/2-y,1/2+z
-x,y,1/2-z
1/2+x,1/2-y,-z

loop_
_atom_site_label
_atom_site_fract_x
_atom_site_fract_y
_atom_site_fract_z
_atom_site_U_iso_or_equiv
Cl(1) .1559(2) .47890(10) .29930(10) .0760(10)
Cl(2) .1727(13) .7549(5) .4365(6) .096(5)
O(1) .8734(3) .5495(2) .4506(2) .0590(10)
O(2) .8472(3) .4415(2) .4742(2) .0620(10)
O(3) .8644(4) .7824(2) .2866(3) .091(2)
O(4) .8636(4) .6738(2) .2935(2) .083(2)
N(1) .6295(4) .6140(2) .3818(3) .060(2)
C(1) .6385(4) .4960(2) .4060(3) .0420(10)
C(2) .5573(6) .5533(2) .3796(3) .047(2)
C(3) .4075(5) .5455(3) .3460(3) .055(2)
C(4) .3426(5) .4839(3) .3396(3) .056(2)
C(5) .4216(5) .4275(2) .3631(3) .059(2)
C(6) .5692(5) .4347(2) .3958(3) .051(2)
C(7) .7946(5) .4988(2) .4447(3) .045(2)
C(8) .6454(5) .7329(2) .3505(3) .058(2)
C(9) .5613(5) .6765(2) .3815(3) .056(2)
C(10) .4130(6) .6870(2) .4175(3) .067(2)
C(11) .3493(6) .7488(3) .4242(4) .076(2)
C(12) .4350(7) .8037(3) .3955(4) .083(2)
C(13) .5796(6) .7946(3) .3590(3) .072(2)
C(14) .7995(6) .7284(3) .3091(3) .062(2)
H(2) .934(5) .443(2) .500(3) .06
H(3a) 1.000 .776(3) .250 .06
H(4) 1.000 .669(3) .250 .06
H(1) .734(5) .612(2) .380(2) .06
H(3) .3500(10) .5840(10) .3270(10) .06
H(5) .3750(10) .3850(10) .3570(10) .06
H(6) .6270(10) .3960(10) .4120(10) .06
H(10) .3540(10) .6500(10) .4380(10) .06
H(12) .3930(10) .8470(10) .4010(10) .06
H(13) .6370(10) .8320(10) .3390(10) .06

loop_
_geom_angle_atom_site_label_1
_geom_angle_atom_site_label_2
_geom_angle_atom_site_label_3
_geom_angle
_geom_angle_publ_flag
C(2) N(1) C(9) 128.0(4) yes
C(2) C(1) C(7) 122.3(4) yes
N(1) C(2) C(1) 120.0(4) yes
C(1) C(2) C(3) 117.9(4) yes
Cl(1) C(4) C(3) 117.6(4) yes
C(3) C(4) C(5) 122.3(4) yes
C(1) C(6) C(5) 122.4(4) yes
O(1) C(7) C(1) 124.6(4) yes
C(9) C(8) C(13) 118.9(4) yes
C(13) C(8) C(14) 118.0(4) yes
N(1) C(9) C(10) 121.5(4) yes
C(9) C(10) C(11) 122.2(4) yes
Cl(2) C(11) C(12) 119.7(6) yes
C(11) C(12) C(13) 119.5(5) yes
O(3) C(14) O(4) 120.8(4) yes
O(4) C(14) C(8) 122.1(4) yes
C(2) C(1) C(6) 119.4(4) yes
C(6) C(1) C(7) 118.3(4) yes
N(1) C(2) C(3) 122.0(4) yes
C(2) C(3) C(4) 120.5(4) yes
Cl(1) C(4) C(5) 120.2(4) yes
C(4) C(5) C(6) 117.6(4) yes
O(1) C(7) O(2) 121.1(4) yes
O(2) C(7) C(1) 114.4(4) yes
C(9) C(8) C(14) 123.1(4) yes
N(1) C(9) C(8) 120.5(4) yes
C(8) C(9) C(10) 117.8(4) yes
Cl(2) C(11) C(10) 118.7(6) yes
C(10) C(11) C(12) 119.3(5) yes
C(8) C(13) C(12) 122.3(5) yes
O(3) C(14) C(8) 117.1(4) yes

loop_
_geom_bond_atom_site_label_1
_geom_bond_atom_site_label_2
_geom_bond_distance
_geom_bond_publ_flag
Cl(1) C(4) 1.724(4) yes
O(1) C(7) 1.234(5) yes
O(3) C(14) 1.272(6) yes
N(1) C(2) 1.379(6) yes
C(1) C(2) 1.410(6) yes
C(1) C(7) 1.467(6) yes
C(3) C(4) 1.369(7) yes
C(5) C(6) 1.373(6) yes
C(8) C(13) 1.377(7) yes
C(9) C(10) 1.404(7) yes
C(11) C(12) 1.402(8) yes
Cl(2) C(11) 1.540(10) yes
O(2) C(7) 1.317(5) yes
O(4) C(14) 1.257(6) yes
N(1) C(9) 1.395(6) yes
C(1) C(6) 1.385(6) yes
C(2) C(3) 1.396(6) yes
C(4) C(5) 1.376(7) yes
C(8) C(9) 1.427(6) yes
C(8) C(14) 1.469(7) yes
C(10) C(11) 1.368(7) yes
C(12) C(13) 1.374(8) yes
